data_4132176
loop_
_publ_author_name
'Mennie, Katrina M.'
'Banik, Steven M.'
'Reichert, Elaine C.'
'Jacobsen, Eric N.'

_publ_section_title
;
 Catalytic Diastereo- and Enantioselective Fluoroamination of Alkenes.
;
_journal_issue 14
_journal_name_full 'Journal of the American Chemical Society'
_journal_page_first 4797
_journal_page_last 4802
_journal_paper_doi 10.1021/jacs.8b02143
_journal_volume 140
_journal_year 2018
_chemical_absolute_configuration ad
_chemical_formula_sum 'C18 H19 F N2 O4 S'
_chemical_formula_weight 378.41
_space_group_crystal_system orthorhombic
_space_group_IT_number 19
_space_group_name_Hall 'P 2ac 2ab'
_space_group_name_H-M_alt 'P 21 21 21'
_atom_sites_solution_hydrogens geom
_audit_creation_method SHELXL-2014/7
_cell_angle_alpha 90
_cell_angle_beta 90
_cell_angle_gamma 90
_cell_formula_units_Z 4
_cell_length_a 7.4092(7)
_cell_length_b 10.2119(9)
_cell_length_c 22.525(2)
_cell_measurement_reflns_used 9860
_cell_measurement_temperature 100(2)
_cell_measurement_theta_max 27.0
_cell_measurement_theta_min 2.65
_cell_volume 1704.3(3)
_computing_cell_refinement 'SAINT 8.37A (Bruker-AXS, 2015)'
_computing_data_collection 'APEX3 v2016.9-0 (Bruker-AXS, 2016)'
_computing_data_reduction 'SAINT 8.37A (Bruker-AXS, 2015)'
_computing_molecular_graphics 'Bruker SHELXTL (Sheldrick, 2015)'
_computing_publication_material 'Bruker SHELXTL (Sheldrick, 2015)'
_computing_structure_refinement 'SHELXL-2014 (Sheldrick, 2015)'
_computing_structure_solution 'SHELXT-2014 (Sheldrick, 2015)'
_diffrn_ambient_temperature 100(2)
_diffrn_measured_fraction_theta_full 0.999
_diffrn_measured_fraction_theta_max 0.999
_diffrn_measurement_device_type
;
Bruker D8 goniometer with CCD area detector  
;
_diffrn_measurement_method 'omega and phi scans'
_diffrn_radiation_monochromator graphite
_diffrn_radiation_source 'I\mS microfocus tube'
_diffrn_radiation_type MoK\a
_diffrn_radiation_wavelength 0.71073
_diffrn_reflns_av_R_equivalents 0.0245
_diffrn_reflns_av_unetI/netI 0.0189
_diffrn_reflns_Laue_measured_fraction_full 0.999
_diffrn_reflns_Laue_measured_fraction_max 0.999
_diffrn_reflns_limit_h_max 9
_diffrn_reflns_limit_h_min -9
_diffrn_reflns_limit_k_max 13
_diffrn_reflns_limit_k_min -13
_diffrn_reflns_limit_l_max 28
_diffrn_reflns_limit_l_min -28
_diffrn_reflns_number 19152
_diffrn_reflns_point_group_measured_fraction_full 0.999
_diffrn_reflns_point_group_measured_fraction_max 0.999
_diffrn_reflns_theta_full 25.242
_diffrn_reflns_theta_max 27.115
_diffrn_reflns_theta_min 1.808
_exptl_absorpt_coefficient_mu 0.228
_exptl_absorpt_correction_T_max 0.8014
_exptl_absorpt_correction_T_min 0.7463
_exptl_absorpt_correction_type multi-scan
_exptl_absorpt_process_details sadabs
_exptl_crystal_colour colorless
_exptl_crystal_density_diffrn 1.475
_exptl_crystal_description plate
_exptl_crystal_F_000 792
_exptl_crystal_size_max 0.240
_exptl_crystal_size_mid 0.180
_exptl_crystal_size_min 0.120
_refine_diff_density_max 0.384
_refine_diff_density_min -0.276
_refine_diff_density_rms 0.052
_refine_ls_abs_structure_details
;
 Flack x determined using 1497 quotients [(I+)-(I-)]/[(I+)+(I-)]
 (Parsons, Flack and Wagner, Acta Cryst. B69 (2013) 249-259).
;
_refine_ls_abs_structure_Flack -0.024(19)
_refine_ls_extinction_method none
_refine_ls_goodness_of_fit_ref 1.099
_refine_ls_hydrogen_treatment constr
_refine_ls_matrix_type full
_refine_ls_number_parameters 236
_refine_ls_number_reflns 3766
_refine_ls_number_restraints 0
_refine_ls_restrained_S_all 1.099
_refine_ls_R_factor_all 0.0323
_refine_ls_R_factor_gt 0.0309
_refine_ls_shift/su_max 0.000
_refine_ls_shift/su_mean 0.000
_refine_ls_structure_factor_coef Fsqd
_refine_ls_weighting_details 'w=1/[\s^2^(Fo^2^)+(0.0377P)^2^+0.7483P] where P=(Fo^2^+2Fc^2^)/3'
_refine_ls_weighting_scheme calc
_refine_ls_wR_factor_gt 0.0759
_refine_ls_wR_factor_ref 0.0767
_reflns_Friedel_coverage 0.731
_reflns_Friedel_fraction_full 1.000
_reflns_Friedel_fraction_max 0.999
_reflns_number_gt 3651
_reflns_number_total 3766
_reflns_threshold_expression 'I > 2\s(I)'
_cod_data_source_file ja8b02143_si_006.cif
_cod_data_source_block km-7-54
_cod_database_code 4132176
_shelx_shelxl_version_number 2014/7
_shelx_space_group_comment
;
The symmetry employed for this shelxl refinement is uniquely defined
by the following loop, which should always be used as a source of
symmetry information in preference to the above space-group names.
They are only intended as comments.
;
_shelx_estimated_absorpt_t_min 0.947
_shelx_estimated_absorpt_t_max 0.973

loop_
_space_group_symop_operation_xyz
'x, y, z'
'-x+1/2, -y, z+1/2'
'-x, y+1/2, -z+1/2'
'x+1/2, -y+1/2, -z'

loop_
_atom_site_label
_atom_site_type_symbol
_atom_site_fract_x
_atom_site_fract_y
_atom_site_fract_z
_atom_site_U_iso_or_equiv
_atom_site_adp_type
_atom_site_occupancy
_atom_site_site_symmetry_order
_atom_site_calc_flag
_atom_site_refinement_flags_posn
_atom_site_refinement_flags_adp
S1 S 0.87016(8) 0.56887(6) 0.38626(2) 0.01325(13) Uani 1 1 d . .
F1 F 0.6138(2) 0.26432(13) 0.48273(6) 0.0207(3) Uani 1 1 d . .
O1 O 0.7053(3) 0.69150(19) 0.72834(8) 0.0296(5) Uani 1 1 d . .
O2 O 0.7843(3) 0.75956(17) 0.64119(8) 0.0252(4) Uani 1 1 d . .
O3 O 0.9688(2) 0.57388(18) 0.44114(7) 0.0195(4) Uani 1 1 d . .
O4 O 0.9528(2) 0.51729(17) 0.33384(7) 0.0179(4) Uani 1 1 d . .
N1 N 0.7212(3) 0.6768(2) 0.67462(9) 0.0182(4) Uani 1 1 d . .
N2 N 0.6916(3) 0.47970(19) 0.39918(8) 0.0132(4) Uani 1 1 d . .
C1 C 0.6943(3) 0.5303(2) 0.58931(10) 0.0140(4) Uani 1 1 d . .
H1 H 0.7526 0.5950 0.5659 0.017 Uiso 1 1 calc R U
C2 C 0.6612(3) 0.5517(2) 0.64863(10) 0.0139(4) Uani 1 1 d . .
C3 C 0.5794(3) 0.4602(2) 0.68534(10) 0.0163(5) Uani 1 1 d . .
H3 H 0.5587 0.4780 0.7262 0.020 Uiso 1 1 calc R U
C4 C 0.5289(3) 0.3418(2) 0.66009(10) 0.0171(5) Uani 1 1 d . .
H4 H 0.4741 0.2764 0.6841 0.020 Uiso 1 1 calc R U
C5 C 0.5578(3) 0.3180(2) 0.59992(10) 0.0153(5) Uani 1 1 d . .
H5 H 0.5205 0.2370 0.5831 0.018 Uiso 1 1 calc R U
C6 C 0.6405(3) 0.4114(2) 0.56418(9) 0.0133(4) Uani 1 1 d . .
C7 C 0.6823(3) 0.3871(2) 0.49973(10) 0.0144(4) Uani 1 1 d . .
H7 H 0.8164 0.3856 0.4948 0.017 Uiso 1 1 calc R U
C8 C 0.6050(3) 0.4914(2) 0.45825(9) 0.0137(5) Uani 1 1 d . .
H8 H 0.6307 0.5802 0.4750 0.016 Uiso 1 1 calc R U
C9 C 0.4021(3) 0.4794(2) 0.44542(10) 0.0164(5) Uani 1 1 d . .
H9A H 0.3419 0.4250 0.4759 0.020 Uiso 1 1 calc R U
H9B H 0.3443 0.5668 0.4446 0.020 Uiso 1 1 calc R U
C10 C 0.3916(3) 0.4140(2) 0.38442(10) 0.0175(5) Uani 1 1 d . .
H10A H 0.3982 0.3175 0.3881 0.021 Uiso 1 1 calc R U
H10B H 0.2782 0.4378 0.3638 0.021 Uiso 1 1 calc R U
C11 C 0.5550(3) 0.4673(2) 0.35143(10) 0.0149(5) Uani 1 1 d . .
H11A H 0.5956 0.4058 0.3202 0.018 Uiso 1 1 calc R U
H11B H 0.5283 0.5533 0.3332 0.018 Uiso 1 1 calc R U
C12 C 0.7901(3) 0.7273(2) 0.36942(10) 0.0139(4) Uani 1 1 d . .
C13 C 0.7564(3) 0.7604(2) 0.31073(10) 0.0166(5) Uani 1 1 d . .
H13 H 0.7811 0.6996 0.2798 0.020 Uiso 1 1 calc R U
C14 C 0.6866(3) 0.8825(2) 0.29758(11) 0.0192(5) Uani 1 1 d . .
H14 H 0.6639 0.9052 0.2574 0.023 Uiso 1 1 calc R U
C15 C 0.6489(3) 0.9726(2) 0.34220(12) 0.0197(5) Uani 1 1 d . .
C16 C 0.6815(3) 0.9368(2) 0.40104(11) 0.0210(5) Uani 1 1 d . .
H16 H 0.6540 0.9967 0.4320 0.025 Uiso 1 1 calc R U
C17 C 0.7532(3) 0.8155(2) 0.41512(10) 0.0169(5) Uani 1 1 d . .
H17 H 0.7769 0.7927 0.4553 0.020 Uiso 1 1 calc R U
C18 C 0.5783(4) 1.1066(3) 0.32728(14) 0.0278(6) Uani 1 1 d . .
H18A H 0.4464 1.1069 0.3305 0.042 Uiso 1 1 calc R U
H18B H 0.6134 1.1295 0.2866 0.042 Uiso 1 1 calc R U
H18C H 0.6290 1.1708 0.3550 0.042 Uiso 1 1 calc R U

loop_
_atom_site_aniso_label
_atom_site_aniso_U_11
_atom_site_aniso_U_22
_atom_site_aniso_U_33
_atom_site_aniso_U_23
_atom_site_aniso_U_13
_atom_site_aniso_U_12
S1 0.0108(2) 0.0151(2) 0.0139(2) 0.0016(2) 0.0003(2) 0.0003(2)
F1 0.0334(9) 0.0098(6) 0.0188(6) -0.0007(5) -0.0012(6) 0.0018(6)
O1 0.0363(12) 0.0331(11) 0.0194(8) -0.0084(8) -0.0019(8) -0.0025(9)
O2 0.0321(11) 0.0163(9) 0.0272(9) -0.0004(7) -0.0020(8) -0.0036(8)
O3 0.0151(8) 0.0245(9) 0.0190(8) 0.0024(7) -0.0037(6) -0.0012(8)
O4 0.0153(8) 0.0199(8) 0.0185(8) 0.0013(6) 0.0041(7) 0.0027(7)
N1 0.0164(11) 0.0199(10) 0.0184(9) -0.0021(8) -0.0033(8) 0.0026(9)
N2 0.0129(9) 0.0141(8) 0.0125(9) 0.0012(7) 0.0003(7) 0.0003(8)
C1 0.0121(11) 0.0128(10) 0.0171(10) 0.0034(8) -0.0011(8) 0.0020(9)
C2 0.0104(11) 0.0134(11) 0.0180(10) -0.0006(8) -0.0024(8) 0.0028(8)
C3 0.0125(11) 0.0224(12) 0.0139(10) 0.0016(9) -0.0001(8) 0.0064(9)
C4 0.0134(12) 0.0188(11) 0.0190(11) 0.0070(9) 0.0013(9) 0.0010(9)
C5 0.0131(11) 0.0132(10) 0.0194(11) 0.0026(8) -0.0009(9) 0.0004(9)
C6 0.0105(10) 0.0133(10) 0.0162(10) 0.0023(8) -0.0005(8) 0.0030(9)
C7 0.0169(12) 0.0107(10) 0.0155(10) 0.0000(8) -0.0005(8) 0.0005(9)
C8 0.0165(12) 0.0111(10) 0.0137(10) 0.0010(8) 0.0026(8) 0.0015(9)
C9 0.0122(12) 0.0184(11) 0.0188(11) 0.0017(9) 0.0014(8) 0.0028(9)
C10 0.0145(11) 0.0166(11) 0.0214(11) -0.0004(9) -0.0007(9) -0.0020(9)
C11 0.0157(11) 0.0143(11) 0.0147(10) -0.0006(8) -0.0026(9) -0.0002(9)
C12 0.0109(11) 0.0117(10) 0.0191(11) 0.0013(8) 0.0002(8) -0.0027(9)
C13 0.0148(12) 0.0178(12) 0.0172(11) -0.0003(9) 0.0021(9) -0.0025(10)
C14 0.0179(13) 0.0187(11) 0.0209(11) 0.0057(9) -0.0005(9) -0.0027(10)
C15 0.0103(11) 0.0135(10) 0.0354(13) 0.0024(10) 0.0022(10) -0.0030(9)
C16 0.0182(12) 0.0159(11) 0.0289(12) -0.0057(10) 0.0044(9) -0.0040(10)
C17 0.0146(12) 0.0176(11) 0.0184(11) -0.0016(9) 0.0011(9) -0.0042(10)
C18 0.0185(14) 0.0156(12) 0.0493(17) 0.0053(11) 0.0035(12) -0.0005(10)

loop_
_atom_type_symbol
_atom_type_description
_atom_type_scat_dispersion_real
_atom_type_scat_dispersion_imag
_atom_type_scat_source
C C 0.0033 0.0016 'International Tables Vol C Tables 4.2.6.8 and 6.1.1.4'
H H 0.0000 0.0000 'International Tables Vol C Tables 4.2.6.8 and 6.1.1.4'
F F 0.0171 0.0103 'International Tables Vol C Tables 4.2.6.8 and 6.1.1.4'
N N 0.0061 0.0033 'International Tables Vol C Tables 4.2.6.8 and 6.1.1.4'
O O 0.0106 0.0060 'International Tables Vol C Tables 4.2.6.8 and 6.1.1.4'
S S 0.1246 0.1234 'International Tables Vol C Tables 4.2.6.8 and 6.1.1.4'

loop_
_geom_angle_atom_site_label_1
_geom_angle_atom_site_label_2
_geom_angle_atom_site_label_3
_geom_angle
O4 S1 O3 120.35(10)
O4 S1 N2 106.78(10)
O3 S1 N2 106.19(10)
O4 S1 C12 107.70(10)
O3 S1 C12 108.86(11)
N2 S1 C12 106.11(11)
O2 N1 O1 124.0(2)
O2 N1 C2 117.97(19)
O1 N1 C2 118.0(2)
C8 N2 C11 111.28(18)
C8 N2 S1 117.76(15)
C11 N2 S1 118.14(14)
C2 C1 C6 118.7(2)
C2 C1 H1 120.6
C6 C1 H1 120.6
C1 C2 C3 123.4(2)
C1 C2 N1 118.0(2)
C3 C2 N1 118.6(2)
C2 C3 C4 117.4(2)
C2 C3 H3 121.3
C4 C3 H3 121.3
C3 C4 C5 120.6(2)
C3 C4 H4 119.7
C5 C4 H4 119.7
C6 C5 C4 120.7(2)
C6 C5 H5 119.6
C4 C5 H5 119.6
C5 C6 C1 119.1(2)
C5 C6 C7 122.4(2)
C1 C6 C7 118.4(2)
F1 C7 C6 109.59(18)
F1 C7 C8 108.64(18)
C6 C7 C8 113.42(19)
F1 C7 H7 108.4
C6 C7 H7 108.4
C8 C7 H7 108.4
N2 C8 C7 109.29(18)
N2 C8 C9 104.38(17)
C7 C8 C9 115.24(19)
N2 C8 H8 109.2
C7 C8 H8 109.2
C9 C8 H8 109.2
C10 C9 C8 104.71(18)
C10 C9 H9A 110.8
C8 C9 H9A 110.8
C10 C9 H9B 110.8
C8 C9 H9B 110.8
H9A C9 H9B 108.9
C11 C10 C9 103.97(18)
C11 C10 H10A 111.0
C9 C10 H10A 111.0
C11 C10 H10B 111.0
C9 C10 H10B 111.0
H10A C10 H10B 109.0
N2 C11 C10 102.67(17)
N2 C11 H11A 111.2
C10 C11 H11A 111.2
N2 C11 H11B 111.2
C10 C11 H11B 111.2
H11A C11 H11B 109.1
C13 C12 C17 120.7(2)
C13 C12 S1 119.24(17)
C17 C12 S1 119.94(17)
C14 C13 C12 119.4(2)
C14 C13 H13 120.3
C12 C13 H13 120.3
C13 C14 C15 121.1(2)
C13 C14 H14 119.4
C15 C14 H14 119.4
C14 C15 C16 118.6(2)
C14 C15 C18 120.7(2)
C16 C15 C18 120.7(2)
C17 C16 C15 121.2(2)
C17 C16 H16 119.4
C15 C16 H16 119.4
C16 C17 C12 118.9(2)
C16 C17 H17 120.5
C12 C17 H17 120.5
C15 C18 H18A 109.5
C15 C18 H18B 109.5
H18A C18 H18B 109.5
C15 C18 H18C 109.5
H18A C18 H18C 109.5
H18B C18 H18C 109.5

loop_
_geom_bond_atom_site_label_1
_geom_bond_atom_site_label_2
_geom_bond_distance
S1 O4 1.4306(17)
S1 O3 1.4370(17)
S1 N2 1.632(2)
S1 C12 1.765(2)
F1 C7 1.406(3)
O1 N1 1.225(3)
O2 N1 1.225(3)
N1 C2 1.474(3)
N2 C8 1.482(3)
N2 C11 1.482(3)
C1 C2 1.376(3)
C1 C6 1.397(3)
C1 H1 0.9500
C2 C3 1.387(3)
C3 C4 1.388(3)
C3 H3 0.9500
C4 C5 1.394(3)
C4 H4 0.9500
C5 C6 1.391(3)
C5 H5 0.9500
C6 C7 1.505(3)
C7 C8 1.528(3)
C7 H7 1.0000
C8 C9 1.535(3)
C8 H8 1.0000
C9 C10 1.530(3)
C9 H9A 0.9900
C9 H9B 0.9900
C10 C11 1.521(3)
C10 H10A 0.9900
C10 H10B 0.9900
C11 H11A 0.9900
C11 H11B 0.9900
C12 C13 1.387(3)
C12 C17 1.395(3)
C13 C14 1.382(3)
C13 H13 0.9500
C14 C15 1.391(3)
C14 H14 0.9500
C15 C16 1.396(4)
C15 C18 1.503(3)
C16 C17 1.384(4)
C16 H16 0.9500
C17 H17 0.9500
C18 H18A 0.9800
C18 H18B 0.9800
C18 H18C 0.9800

loop_
_geom_torsion_atom_site_label_1
_geom_torsion_atom_site_label_2
_geom_torsion_atom_site_label_3
_geom_torsion_atom_site_label_4
_geom_torsion
O4 S1 N2 C8 165.87(16)
O3 S1 N2 C8 36.29(18)
C12 S1 N2 C8 -79.45(17)
O4 S1 N2 C11 -55.83(18)
O3 S1 N2 C11 174.59(17)
C12 S1 N2 C11 58.86(18)
C6 C1 C2 C3 1.1(4)
C6 C1 C2 N1 179.1(2)
O2 N1 C2 C1 5.7(3)
O1 N1 C2 C1 -174.1(2)
O2 N1 C2 C3 -176.1(2)
O1 N1 C2 C3 4.1(3)
C1 C2 C3 C4 -0.2(3)
N1 C2 C3 C4 -178.2(2)
C2 C3 C4 C5 -0.9(3)
C3 C4 C5 C6 1.1(4)
C4 C5 C6 C1 -0.2(3)
C4 C5 C6 C7 177.0(2)
C2 C1 C6 C5 -0.9(3)
C2 C1 C6 C7 -178.1(2)
C5 C6 C7 F1 4.3(3)
C1 C6 C7 F1 -178.59(19)
C5 C6 C7 C8 125.9(2)
C1 C6 C7 C8 -57.0(3)
C11 N2 C8 C7 126.3(2)
S1 N2 C8 C7 -92.7(2)
C11 N2 C8 C9 2.5(2)
S1 N2 C8 C9 143.46(16)
F1 C7 C8 N2 -72.7(2)
C6 C7 C8 N2 165.16(19)
F1 C7 C8 C9 44.4(3)
C6 C7 C8 C9 -77.7(2)
N2 C8 C9 C10 19.6(2)
C7 C8 C9 C10 -100.2(2)
C8 C9 C10 C11 -34.1(2)
C8 N2 C11 C10 -23.5(2)
S1 N2 C11 C10 -164.34(15)
C9 C10 C11 N2 34.9(2)
O4 S1 C12 C13 22.4(2)
O3 S1 C12 C13 154.44(19)
N2 S1 C12 C13 -91.6(2)
O4 S1 C12 C17 -160.69(19)
O3 S1 C12 C17 -28.7(2)
N2 S1 C12 C17 85.3(2)
C17 C12 C13 C14 0.4(4)
S1 C12 C13 C14 177.31(19)
C12 C13 C14 C15 -0.2(4)
C13 C14 C15 C16 -0.6(4)
C13 C14 C15 C18 178.1(2)
C14 C15 C16 C17 1.3(4)
C18 C15 C16 C17 -177.4(2)
C15 C16 C17 C12 -1.1(4)
C13 C12 C17 C16 0.2(4)
S1 C12 C17 C16 -176.62(18)
